data_7220418
loop_
_publ_author_name
'Yao, Wenzhi'
'Kelley, Steven P.'
'Rogers, Robin D.'
'Vaid, Thomas P.'

_publ_section_title
;
 Electrical conductivity in two mixed-valence liquids.
;
_journal_issue 21
_journal_name_full 'Physical chemistry chemical physics : PCCP'
_journal_page_first 14107
_journal_page_last 14114
_journal_paper_doi 10.1039/c5cp01172h
_journal_volume 17
_journal_year 2015
_chemical_formula_sum 'C11 H18 F6 N2 O5 S2'
_chemical_formula_weight 436.39
_chemical_melting_point 390.5(15)
_chemical_name_common 'TEMPO bistriflimide'
_chemical_name_systematic '2,2,6,6-tetramethylpiperidin-1-yl-oxonium bis(trifluoromethanesulfonyl)amide'
_space_group_crystal_system triclinic
_space_group_IT_number 2
_space_group_name_Hall '-P 1'
_space_group_name_H-M_alt 'P -1'
_symmetry_space_group_name_Hall '-P 1'
_symmetry_space_group_name_H-M 'P -1'
_atom_sites_solution_hydrogens geom
_atom_sites_solution_primary direct
_atom_sites_solution_secondary difmap
_audit_creation_method SHELXL-2013
_audit_update_record
;
2015-02-24 deposited with the CCDC.
2015-05-05 downloaded from the CCDC.
;
_cell_angle_alpha 60.500(8)
_cell_angle_beta 82.665(9)
_cell_angle_gamma 89.096(9)
_cell_formula_units_Z 8
_cell_length_a 14.282(4)
_cell_length_b 17.055(5)
_cell_length_c 17.128(5)
_cell_measurement_reflns_used 4611
_cell_measurement_temperature 100(2)
_cell_measurement_theta_max 20.39
_cell_measurement_theta_min 2.75
_cell_volume 3596.1(18)
_computing_cell_refinement 'Bruker SAINT'
_computing_data_collection 'Bruker APEX2'
_computing_data_reduction 'Bruker SAINT'
_computing_molecular_graphics 'Bruker SHELXTL'
_computing_publication_material 'Bruker SHELXTL'
_computing_structure_refinement 'SHELXL-2013 (Sheldrick, 2013)'
_computing_structure_solution 'SHELXS-97 (Sheldrick, 2008)'
_diffrn_ambient_temperature 100(2)
_diffrn_measured_fraction_theta_full 0.999
_diffrn_measured_fraction_theta_max 0.989
_diffrn_measurement_device_type 'Bruker APEX-II CCD'
_diffrn_measurement_method '\f and \w scans'
_diffrn_radiation_type MoK\a
_diffrn_radiation_wavelength 0.71073
_diffrn_reflns_av_R_equivalents 0.1344
_diffrn_reflns_av_unetI/netI 0.0993
_diffrn_reflns_laue_measured_fraction_full 0.999
_diffrn_reflns_laue_measured_fraction_max 0.989
_diffrn_reflns_limit_h_max 17
_diffrn_reflns_limit_h_min -17
_diffrn_reflns_limit_k_max 21
_diffrn_reflns_limit_k_min -21
_diffrn_reflns_limit_l_max 21
_diffrn_reflns_limit_l_min -21
_diffrn_reflns_number 75134
_diffrn_reflns_point_group_measured_fraction_full 0.999
_diffrn_reflns_point_group_measured_fraction_max 0.989
_diffrn_reflns_theta_full 25.242
_diffrn_reflns_theta_max 26.406
_diffrn_reflns_theta_min 1.851
_exptl_absorpt_coefficient_mu 0.381
_exptl_absorpt_correction_T_max 0.7454
_exptl_absorpt_correction_T_min 0.5344
_exptl_absorpt_correction_type multi-scan
_exptl_absorpt_process_details 'Bruker AXScale'
_exptl_crystal_colour 'yellow green'
_exptl_crystal_density_diffrn 1.612
_exptl_crystal_density_method 'not measured'
_exptl_crystal_description tablet
_exptl_crystal_F_000 1792
_exptl_crystal_recrystallization_method 'On standing from 1:1 mixture of salt with neutral TEMPO'
_exptl_crystal_size_max 0.130
_exptl_crystal_size_mid 0.100
_exptl_crystal_size_min 0.020
_refine_diff_density_max 0.588
_refine_diff_density_min -0.425
_refine_diff_density_rms 0.083
_refine_ls_extinction_coef 0.0025(2)
_refine_ls_extinction_expression Fc^*^=kFc[1+0.001xFc^2^\l^3^/sin(2\q)]^-1/4^
_refine_ls_extinction_method SHELXL
_refine_ls_goodness_of_fit_ref 0.965
_refine_ls_hydrogen_treatment constr
_refine_ls_matrix_type full
_refine_ls_number_parameters 954
_refine_ls_number_reflns 14609
_refine_ls_number_restraints 0
_refine_ls_restrained_S_all 0.965
_refine_ls_R_factor_all 0.1101
_refine_ls_R_factor_gt 0.0497
_refine_ls_shift/su_max 0.001
_refine_ls_shift/su_mean 0.000
_refine_ls_structure_factor_coef Fsqd
_refine_ls_weighting_details 'w=1/[\s^2^(Fo^2^)+(0.0507P)^2^] where P=(Fo^2^+2Fc^2^)/3'
_refine_ls_weighting_scheme calc
_refine_ls_wR_factor_gt 0.1025
_refine_ls_wR_factor_ref 0.1275
_reflns_Friedel_coverage 0.000
_reflns_number_gt 8512
_reflns_number_total 14609
_reflns_threshold_expression 'I > 2\s(I)'
_cod_data_source_file c5cp01172h2.cif
_cod_data_source_block '[TEMPO+][NTf2-]'
_cod_depositor_comments
;
The following automatic conversions were performed:

'_chemical_melting_point' value '389-392' was changed to '390.5(15)'
- the average value was taken and precision was estimated.

Automatic conversion script
Id: cif_fix_values 3271 2015-04-21 07:52:19Z andrius 

 Adding full bibliography for 7220418.cif.
;
_cod_original_cell_volume 3596.1(17)
_cod_database_code 7220418
_shelx_estimated_absorpt_t_max 0.992
_shelx_estimated_absorpt_t_min 0.952
_shelx_space_group_comment
;
The symmetry employed for this shelxl refinement is uniquely defined 
by the following loop, which should always be used as a source of 
symmetry information in preference to the above space-group names. 
They are only intended as comments. 
;
_shelxl_version_number 2013-4

loop_
_space_group_symop_operation_xyz
'x, y, z'
'-x, -y, -z'

loop_
_atom_site_label
_atom_site_type_symbol
_atom_site_fract_x
_atom_site_fract_y
_atom_site_fract_z
_atom_site_U_iso_or_equiv
_atom_site_adp_type
_atom_site_occupancy
_atom_site_site_symmetry_order
_atom_site_calc_flag
_atom_site_refinement_flags_posn
_atom_site_refinement_flags_adp
S1A S 0.01830(7) 0.79440(7) 0.29522(6) 0.0342(2) Uani 1 1 d . .
S1C S -1.08835(6) 1.18104(6) 0.23680(6) 0.0271(2) Uani 1 1 d . .
S1D S 0.46472(6) 1.18047(6) 0.10019(5) 0.0250(2) Uani 1 1 d . .
S1B S -0.55015(7) 0.79294(6) 0.44747(6) 0.0279(2) Uani 1 1 d . .
S2A S -0.05356(7) 0.67490(6) 0.24763(6) 0.0344(2) Uani 1 1 d . .
S2C S -1.00771(6) 1.31523(6) 0.25986(6) 0.0273(2) Uani 1 1 d . .
S2D S 0.55074(6) 1.30220(6) -0.07548(6) 0.0282(2) Uani 1 1 d . .
S2B S -0.47538(6) 0.66340(6) 0.60050(6) 0.0278(2) Uani 1 1 d . .
F1A F -0.07093(15) 0.88495(16) 0.36255(15) 0.0482(6) Uani 1 1 d . .
F1C F -0.97345(16) 1.20782(16) 0.09238(13) 0.0457(6) Uani 1 1 d . .
F1B F -0.45856(18) 0.90428(15) 0.29009(14) 0.0534(6) Uani 1 1 d . .
F1D F 0.62592(15) 1.17894(15) 0.15831(14) 0.0431(6) Uani 1 1 d . .
F2A F -0.11174(18) 0.91152(15) 0.23585(16) 0.0552(7) Uani 1 1 d . .
F2C F -0.90591(15) 1.16363(14) 0.21075(13) 0.0396(5) Uani 1 1 d . .
F2B F -0.37099(16) 0.81058(17) 0.38325(15) 0.0502(6) Uani 1 1 d . .
F2D F 0.51368(17) 1.09101(15) 0.25903(13) 0.0495(6) Uani 1 1 d . .
F3A F -0.16025(15) 0.78837(15) 0.35703(15) 0.0454(6) Uani 1 1 d . .
F3C F -0.99296(18) 1.06993(15) 0.19836(17) 0.0580(7) Uani 1 1 d . .
F3B F -0.46041(17) 0.76697(16) 0.31919(14) 0.0499(6) Uani 1 1 d . .
F3D F 0.51407(17) 1.23416(16) 0.20913(15) 0.0500(6) Uani 1 1 d . .
F4A F -0.2015(2) 0.6472(2) 0.19006(19) 0.0726(8) Uani 1 1 d . .
F4C F -1.06077(16) 1.39235(16) 0.35417(15) 0.0470(6) Uani 1 1 d . .
F4D F 0.48286(16) 1.34236(17) -0.22435(13) 0.0504(6) Uani 1 1 d . .
F4B F -0.53498(16) 0.60277(15) 0.77170(13) 0.0463(6) Uani 1 1 d . .
F5A F -0.2068(2) 0.76395(19) 0.2064(2) 0.0742(9) Uani 1 1 d . .
F5C F -1.13731(16) 1.43188(15) 0.24182(14) 0.0460(6) Uani 1 1 d . .
F5D F 0.39725(16) 1.24391(16) -0.10253(15) 0.0509(6) Uani 1 1 d . .
F5B F -0.63137(16) 0.57186(15) 0.70268(14) 0.0454(6) Uani 1 1 d . .
F6A F -0.1185(3) 0.7683(2) 0.09231(17) 0.0982(12) Uani 1 1 d . .
F6C F -1.16762(15) 1.30200(15) 0.36022(14) 0.0449(6) Uani 1 1 d . .
F6D F 0.39965(17) 1.38380(16) -0.13975(15) 0.0522(6) Uani 1 1 d . .
F6B F -0.61777(16) 0.70671(16) 0.68145(14) 0.0448(6) Uani 1 1 d . .
O1B O -0.25880(17) 0.62461(16) 0.46693(15) 0.0307(6) Uani 1 1 d . .
O1A O 0.22483(17) 0.81658(16) 0.15544(15) 0.0290(6) Uani 1 1 d . .
O1D O -1.22643(17) 1.49756(16) -0.15475(15) 0.0305(6) Uani 1 1 d . .
O1C O -0.73491(17) 0.86822(16) 0.54592(15) 0.0316(6) Uani 1 1 d . .
O2A O 0.0877(2) 0.86800(19) 0.2520(2) 0.0539(8) Uani 1 1 d . .
O2C O -1.16312(17) 1.17693(17) 0.19106(16) 0.0362(6) Uani 1 1 d . .
O2D O 0.49106(17) 1.10704(15) 0.08618(15) 0.0297(6) Uani 1 1 d . .
O2B O -0.53614(18) 0.85927(16) 0.47319(16) 0.0346(6) Uani 1 1 d . .
O3A O 0.0294(2) 0.72169(18) 0.38272(18) 0.0473(7) Uani 1 1 d . .
O3C O -1.09136(17) 1.11702(16) 0.33108(14) 0.0322(6) Uani 1 1 d . .
O3D O 0.37010(17) 1.18013(17) 0.13804(16) 0.0349(6) Uani 1 1 d . .
O3B O -0.63363(18) 0.79432(17) 0.40928(16) 0.0376(6) Uani 1 1 d . .
O4A O 0.0029(2) 0.6307(2) 0.20772(19) 0.0541(8) Uani 1 1 d . .
O4C O -0.94695(18) 1.39201(17) 0.19526(17) 0.0394(7) Uani 1 1 d . .
O4D O 0.60043(18) 1.23234(17) -0.08223(16) 0.0376(6) Uani 1 1 d . .
O4B O -0.43637(18) 0.57893(16) 0.62076(16) 0.0360(6) Uani 1 1 d . .
O5A O -0.09922(18) 0.62216(16) 0.33822(15) 0.0355(6) Uani 1 1 d . .
O5C O -0.97009(17) 1.24688(16) 0.33667(15) 0.0340(6) Uani 1 1 d . .
O5D O 0.59736(19) 1.38947(17) -0.11556(16) 0.0430(7) Uani 1 1 d . .
O5B O -0.41727(18) 0.73165(16) 0.59863(16) 0.0361(6) Uani 1 1 d . .
N1B N -0.25240(19) 0.54705(19) 0.52098(17) 0.0223(6) Uani 1 1 d . .
N1A N 0.23905(19) 0.88884(19) 0.08942(17) 0.0225(6) Uani 1 1 d . .
N1D N -1.23059(19) 1.51176(18) -0.09282(18) 0.0234(6) Uani 1 1 d . .
N1C N -0.74549(19) 0.94736(19) 0.50130(17) 0.0238(6) Uani 1 1 d . .
N2A N -0.0029(2) 0.7670(2) 0.2240(2) 0.0400(8) Uani 1 1 d . .
N2C N -1.0649(2) 1.28232(19) 0.20722(18) 0.0292(7) Uani 1 1 d . .
N2D N 0.4986(2) 1.27813(19) 0.02041(17) 0.0316(7) Uani 1 1 d . .
N2B N -0.5327(2) 0.69264(19) 0.51836(18) 0.0293(7) Uani 1 1 d . .
C1B C -0.1939(2) 0.5252(2) 0.5977(2) 0.0260(8) Uani 1 1 d . .
C1A C 0.1975(2) 0.9043(2) 0.0046(2) 0.0268(8) Uani 1 1 d . .
C1D C -1.1823(3) 1.4475(2) -0.0111(2) 0.0272(8) Uani 1 1 d . .
C1C C -0.8161(3) 0.9765(3) 0.4323(2) 0.0316(9) Uani 1 1 d . .
C2B C -0.2470(3) 0.4478(2) 0.6855(2) 0.0317(9) Uani 1 1 d . .
H2BA H -0.2038 0.4231 0.7320 0.038 Uiso 1 1 calc R U
H2BB H -0.3006 0.4723 0.7078 0.038 Uiso 1 1 calc R U
C2A C 0.2740(3) 0.9545(3) -0.0770(2) 0.0316(9) Uani 1 1 d . .
H2AA H 0.3217 0.9114 -0.0763 0.038 Uiso 1 1 calc R U
H2AB H 0.2448 0.9763 -0.1331 0.038 Uiso 1 1 calc R U
C2D C -1.1386(3) 1.5034(3) 0.0234(2) 0.0338(9) Uani 1 1 d . .
H2DA H -1.1173 1.4620 0.0823 0.041 Uiso 1 1 calc R U
H2DB H -1.0821 1.5382 -0.0196 0.041 Uiso 1 1 calc R U
C2C C -0.8736(3) 1.0489(3) 0.4417(2) 0.0336(9) Uani 1 1 d . .
H2CA H -0.9118 1.0773 0.3912 0.040 Uiso 1 1 calc R U
H2CB H -0.9182 1.0189 0.4988 0.040 Uiso 1 1 calc R U
C3B C -0.2848(3) 0.3714(2) 0.6747(2) 0.0324(9) Uani 1 1 d . .
H3BA H -0.2314 0.3433 0.6567 0.039 Uiso 1 1 calc R U
H3BB H -0.3189 0.3246 0.7333 0.039 Uiso 1 1 calc R U
C3A C 0.3242(3) 1.0342(3) -0.0803(2) 0.0349(9) Uani 1 1 d . .
H3AA H 0.3729 1.0627 -0.1343 0.042 Uiso 1 1 calc R U
H3AB H 0.2781 1.0798 -0.0848 0.042 Uiso 1 1 calc R U
C3D C -1.2039(3) 1.5680(3) 0.0353(2) 0.0370(9) Uani 1 1 d . .
H3DA H -1.1710 1.6010 0.0588 0.044 Uiso 1 1 calc R U
H3DB H -1.2600 1.5341 0.0797 0.044 Uiso 1 1 calc R U
C3C C -0.8164(3) 1.1225(3) 0.4421(2) 0.0336(9) Uani 1 1 d . .
H3CA H -0.8592 1.1658 0.4485 0.040 Uiso 1 1 calc R U
H3CB H -0.7737 1.1556 0.3841 0.040 Uiso 1 1 calc R U
C4B C -0.3506(3) 0.4060(2) 0.6040(2) 0.0299(8) Uani 1 1 d . .
H4BA H -0.4039 0.4335 0.6229 0.036 Uiso 1 1 calc R U
H4BB H -0.3770 0.3544 0.6010 0.036 Uiso 1 1 calc R U
C4A C 0.3702(3) 1.0019(2) 0.0049(2) 0.0310(8) Uani 1 1 d . .
H4AA H 0.4058 1.0537 0.0004 0.037 Uiso 1 1 calc R U
H4AB H 0.4163 0.9568 0.0082 0.037 Uiso 1 1 calc R U
C4D C -1.2350(3) 1.6348(2) -0.0555(2) 0.0317(9) Uani 1 1 d . .
H4DA H -1.2770 1.6773 -0.0468 0.038 Uiso 1 1 calc R U
H4DB H -1.1784 1.6703 -0.0980 0.038 Uiso 1 1 calc R U
C4C C -0.7586(3) 1.0812(2) 0.5202(2) 0.0320(9) Uani 1 1 d . .
H4CA H -0.8022 1.0512 0.5778 0.038 Uiso 1 1 calc R U
H4CB H -0.7219 1.1301 0.5199 0.038 Uiso 1 1 calc R U
C5B C -0.3031(2) 0.4759(2) 0.5093(2) 0.0260(8) Uani 1 1 d . .
C5A C 0.3003(2) 0.9599(2) 0.0927(2) 0.0273(8) Uani 1 1 d . .
C5D C -1.2864(2) 1.5913(2) -0.0985(2) 0.0260(8) Uani 1 1 d . .
C5C C -0.6908(2) 1.0129(2) 0.5169(2) 0.0252(8) Uani 1 1 d . .
C6B C -0.1829(3) 0.6100(3) 0.6042(2) 0.0331(9) Uani 1 1 d . .
H6BA H -0.1445 0.6561 0.5492 0.050 Uiso 1 1 calc R U
H6BB H -0.1518 0.5961 0.6570 0.050 Uiso 1 1 calc R U
H6BC H -0.2454 0.6324 0.6107 0.050 Uiso 1 1 calc R U
C6A C 0.1705(3) 0.8125(3) 0.0188(2) 0.0357(9) Uani 1 1 d . .
H6AA H 0.1498 0.8192 -0.0365 0.054 Uiso 1 1 calc R U
H6AB H 0.1188 0.7838 0.0691 0.054 Uiso 1 1 calc R U
H6AC H 0.2252 0.7749 0.0329 0.054 Uiso 1 1 calc R U
C6D C -1.1079(3) 1.4004(3) -0.0424(2) 0.0357(9) Uani 1 1 d . .
H6DA H -1.0643 1.4457 -0.0936 0.054 Uiso 1 1 calc R U
H6DB H -1.1388 1.3628 -0.0613 0.054 Uiso 1 1 calc R U
H6DC H -1.0725 1.3624 0.0075 0.054 Uiso 1 1 calc R U
C6C C -0.8763(3) 0.8936(3) 0.4565(3) 0.0453(11) Uani 1 1 d . .
H6CA H -0.9080 0.8679 0.5189 0.068 Uiso 1 1 calc R U
H6CB H -0.8361 0.8488 0.4512 0.068 Uiso 1 1 calc R U
H6CC H -0.9237 0.9101 0.4152 0.068 Uiso 1 1 calc R U
C7B C -0.0971(2) 0.5001(3) 0.5695(2) 0.0327(9) Uani 1 1 d . .
H7BA H -0.0738 0.5451 0.5067 0.049 Uiso 1 1 calc R U
H7BB H -0.1030 0.4406 0.5744 0.049 Uiso 1 1 calc R U
H7BC H -0.0526 0.4985 0.6092 0.049 Uiso 1 1 calc R U
C7A C 0.1088(3) 0.9573(3) -0.0003(2) 0.0356(9) Uani 1 1 d . .
H7AA H 0.0721 0.9564 -0.0445 0.053 Uiso 1 1 calc R U
H7AB H 0.1273 1.0198 -0.0190 0.053 Uiso 1 1 calc R U
H7AC H 0.0702 0.9295 0.0594 0.053 Uiso 1 1 calc R U
C7D C -1.2605(3) 1.3780(3) 0.0585(2) 0.0414(10) Uani 1 1 d . .
H7DA H -1.2316 1.3271 0.1057 0.062 Uiso 1 1 calc R U
H7DB H -1.2973 1.3561 0.0279 0.062 Uiso 1 1 calc R U
H7DC H -1.3022 1.4066 0.0859 0.062 Uiso 1 1 calc R U
C7C C -0.7566(3) 1.0116(3) 0.3385(2) 0.0378(10) Uani 1 1 d . .
H7CA H -0.7971 1.0143 0.2953 0.057 Uiso 1 1 calc R U
H7CB H -0.7059 0.9708 0.3430 0.057 Uiso 1 1 calc R U
H7CC H -0.7290 1.0721 0.3176 0.057 Uiso 1 1 calc R U
C8B C -0.3749(3) 0.5240(3) 0.4450(2) 0.0337(9) Uani 1 1 d . .
H8BA H -0.3418 0.5664 0.3849 0.051 Uiso 1 1 calc R U
H8BB H -0.4158 0.5570 0.4679 0.051 Uiso 1 1 calc R U
H8BC H -0.4135 0.4795 0.4408 0.051 Uiso 1 1 calc R U
C8A C 0.3501(3) 0.9117(3) 0.1753(2) 0.0367(9) Uani 1 1 d . .
H8AA H 0.3842 0.8622 0.1736 0.055 Uiso 1 1 calc R U
H8AB H 0.3034 0.8875 0.2300 0.055 Uiso 1 1 calc R U
H8AC H 0.3949 0.9542 0.1759 0.055 Uiso 1 1 calc R U
C8D C -1.2906(3) 1.6570(3) -0.1987(2) 0.0356(9) Uani 1 1 d . .
H8DA H -1.2263 1.6749 -0.2313 0.053 Uiso 1 1 calc R U
H8DB H -1.3228 1.7106 -0.2050 0.053 Uiso 1 1 calc R U
H8DC H -1.3255 1.6277 -0.2239 0.053 Uiso 1 1 calc R U
C8C C -0.6517(3) 0.9586(3) 0.6061(2) 0.0317(9) Uani 1 1 d . .
H8CA H -0.7039 0.9259 0.6549 0.048 Uiso 1 1 calc R U
H8CB H -0.6177 0.9994 0.6191 0.048 Uiso 1 1 calc R U
H8CC H -0.6083 0.9154 0.6018 0.048 Uiso 1 1 calc R U
C9B C -0.2305(3) 0.4345(3) 0.4686(2) 0.0339(9) Uani 1 1 d . .
H9BA H -0.1921 0.4828 0.4151 0.051 Uiso 1 1 calc R U
H9BB H -0.2634 0.3968 0.4510 0.051 Uiso 1 1 calc R U
H9BC H -0.1895 0.3974 0.5136 0.051 Uiso 1 1 calc R U
C9A C 0.2351(3) 1.0293(2) 0.0995(2) 0.0318(9) Uani 1 1 d . .
H9AA H 0.2706 1.0682 0.1138 0.048 Uiso 1 1 calc R U
H9AB H 0.1819 0.9978 0.1475 0.048 Uiso 1 1 calc R U
H9AC H 0.2111 1.0661 0.0417 0.048 Uiso 1 1 calc R U
C9D C -1.3856(3) 1.5516(3) -0.0486(2) 0.0354(9) Uani 1 1 d . .
H9DA H -1.4285 1.6006 -0.0611 0.053 Uiso 1 1 calc R U
H9DB H -1.3831 1.5165 0.0166 0.053 Uiso 1 1 calc R U
H9DC H -1.4087 1.5123 -0.0696 0.053 Uiso 1 1 calc R U
C9C C -0.6098(2) 1.0579(2) 0.4378(2) 0.0308(8) Uani 1 1 d . .
H9CA H -0.5743 1.0113 0.4314 0.046 Uiso 1 1 calc R U
H9CB H -0.5675 1.0941 0.4500 0.046 Uiso 1 1 calc R U
H9CC H -0.6361 1.0969 0.3817 0.046 Uiso 1 1 calc R U
C10A C -0.0872(3) 0.8471(3) 0.3134(2) 0.0318(9) Uani 1 1 d . .
C10C C -0.9851(3) 1.1543(2) 0.1817(2) 0.0313(9) Uani 1 1 d . .
C10D C 0.5345(3) 1.1716(2) 0.1861(2) 0.0313(9) Uani 1 1 d . .
C10B C -0.4549(3) 0.8196(3) 0.3556(2) 0.0369(9) Uani 1 1 d . .
C11C C -1.0989(3) 1.3632(3) 0.3067(2) 0.0317(9) Uani 1 1 d . .
C11B C 0.4523(3) 1.3199(3) -0.1393(2) 0.0325(9) Uani 1 1 d . .
C11D C -0.5703(3) 0.6347(3) 0.6941(2) 0.0345(9) Uani 1 1 d . .
C11A C -0.1505(4) 0.7167(3) 0.1806(3) 0.0556(13) Uani 1 1 d . .

loop_
_atom_site_aniso_label
_atom_site_aniso_U_11
_atom_site_aniso_U_22
_atom_site_aniso_U_33
_atom_site_aniso_U_23
_atom_site_aniso_U_13
_atom_site_aniso_U_12
S1A 0.0316(6) 0.0333(6) 0.0390(5) -0.0209(5) 0.0049(4) -0.0036(4)
S1C 0.0298(5) 0.0265(5) 0.0222(4) -0.0097(4) -0.0043(4) -0.0002(4)
S1D 0.0298(5) 0.0232(5) 0.0212(4) -0.0103(4) -0.0043(4) 0.0007(4)
S1B 0.0338(5) 0.0242(5) 0.0253(4) -0.0114(4) -0.0060(4) 0.0023(4)
S2A 0.0450(6) 0.0288(5) 0.0275(5) -0.0136(4) 0.0004(4) -0.0011(5)
S2C 0.0277(5) 0.0250(5) 0.0255(4) -0.0101(4) -0.0018(4) -0.0002(4)
S2D 0.0317(5) 0.0268(5) 0.0220(4) -0.0090(4) -0.0028(4) -0.0021(4)
S2B 0.0311(5) 0.0246(5) 0.0276(5) -0.0120(4) -0.0073(4) 0.0022(4)
F1A 0.0390(14) 0.0647(17) 0.0635(15) -0.0499(14) -0.0030(12) 0.0059(12)
F1C 0.0521(15) 0.0560(15) 0.0255(11) -0.0183(11) -0.0015(10) 0.0050(12)
F1B 0.0745(18) 0.0365(14) 0.0294(12) -0.0040(11) 0.0062(12) -0.0092(13)
F1D 0.0308(13) 0.0549(15) 0.0513(13) -0.0309(12) -0.0105(11) 0.0030(11)
F2A 0.0692(18) 0.0314(13) 0.0577(15) -0.0128(12) -0.0250(13) 0.0110(12)
F2C 0.0320(12) 0.0447(14) 0.0387(12) -0.0177(11) -0.0074(10) 0.0070(10)
F2B 0.0364(14) 0.0670(17) 0.0478(14) -0.0301(13) 0.0014(11) -0.0049(12)
F2D 0.0618(16) 0.0454(14) 0.0257(11) -0.0039(11) -0.0137(11) -0.0001(12)
F3A 0.0307(13) 0.0452(14) 0.0587(14) -0.0273(12) 0.0082(11) -0.0073(11)
F3C 0.0647(17) 0.0318(14) 0.0782(18) -0.0331(13) 0.0150(14) -0.0044(12)
F3B 0.0660(17) 0.0520(15) 0.0390(13) -0.0303(12) 0.0037(12) -0.0042(13)
F3D 0.0602(16) 0.0625(16) 0.0515(14) -0.0445(13) -0.0179(12) 0.0162(13)
F4A 0.087(2) 0.073(2) 0.085(2) -0.0521(17) -0.0428(17) 0.0068(17)
F4C 0.0445(14) 0.0611(16) 0.0562(14) -0.0444(13) -0.0089(11) 0.0043(12)
F4D 0.0536(15) 0.0712(17) 0.0221(11) -0.0198(11) -0.0057(10) 0.0023(13)
F4B 0.0590(15) 0.0525(15) 0.0248(11) -0.0154(11) -0.0133(11) 0.0042(12)
F5A 0.086(2) 0.071(2) 0.094(2) -0.0531(18) -0.0576(18) 0.0397(17)
F5C 0.0562(15) 0.0403(14) 0.0347(12) -0.0136(11) -0.0075(11) 0.0208(12)
F5D 0.0478(15) 0.0500(15) 0.0440(13) -0.0126(12) -0.0148(11) -0.0140(12)
F5B 0.0447(14) 0.0474(14) 0.0368(12) -0.0165(11) 0.0018(10) -0.0139(12)
F6A 0.176(4) 0.076(2) 0.0333(15) -0.0141(15) -0.0404(18) 0.006(2)
F6C 0.0365(13) 0.0442(14) 0.0433(13) -0.0172(11) 0.0117(11) -0.0072(11)
F6D 0.0507(15) 0.0528(16) 0.0471(14) -0.0193(12) -0.0135(12) 0.0237(13)
F6B 0.0501(15) 0.0464(14) 0.0413(12) -0.0246(11) -0.0068(11) 0.0166(12)
O1B 0.0348(15) 0.0236(14) 0.0260(13) -0.0065(11) -0.0027(11) -0.0007(11)
O1A 0.0326(14) 0.0248(14) 0.0236(12) -0.0078(11) -0.0013(11) -0.0005(11)
O1D 0.0341(15) 0.0339(15) 0.0290(13) -0.0195(12) -0.0046(11) -0.0014(12)
O1C 0.0341(15) 0.0233(14) 0.0304(13) -0.0080(11) -0.0039(11) -0.0007(12)
O2A 0.0419(18) 0.0491(19) 0.074(2) -0.0399(17) 0.0261(15) -0.0227(15)
O2C 0.0325(15) 0.0429(16) 0.0348(14) -0.0190(13) -0.0106(12) 0.0004(12)
O2D 0.0372(15) 0.0233(13) 0.0296(13) -0.0141(11) -0.0034(11) -0.0003(11)
O2B 0.0482(17) 0.0236(14) 0.0337(14) -0.0153(12) -0.0071(12) 0.0022(12)
O3A 0.0547(19) 0.0405(17) 0.0538(17) -0.0252(15) -0.0243(15) 0.0119(14)
O3C 0.0399(16) 0.0267(14) 0.0201(12) -0.0044(11) -0.0014(11) -0.0054(12)
O3D 0.0241(14) 0.0366(15) 0.0375(14) -0.0145(12) 0.0009(11) 0.0017(12)
O3B 0.0390(16) 0.0373(16) 0.0362(14) -0.0155(13) -0.0165(12) 0.0065(13)
O4A 0.066(2) 0.0474(19) 0.0581(18) -0.0375(16) 0.0104(16) -0.0013(16)
O4C 0.0380(16) 0.0298(15) 0.0385(14) -0.0113(12) 0.0110(12) -0.0081(12)
O4D 0.0353(15) 0.0384(16) 0.0312(13) -0.0130(12) 0.0026(12) 0.0080(13)
O4B 0.0422(16) 0.0279(14) 0.0363(14) -0.0145(12) -0.0073(12) 0.0082(12)
O5A 0.0434(16) 0.0287(14) 0.0254(13) -0.0075(11) 0.0007(11) -0.0069(12)
O5C 0.0388(15) 0.0295(14) 0.0334(13) -0.0127(12) -0.0171(12) 0.0073(12)
O5D 0.0521(18) 0.0342(16) 0.0318(14) -0.0082(12) -0.0024(13) -0.0189(14)
O5B 0.0382(16) 0.0296(15) 0.0435(15) -0.0180(12) -0.0157(13) -0.0019(12)
N1B 0.0227(16) 0.0227(16) 0.0198(14) -0.0100(13) 0.0006(12) 0.0002(13)
N1A 0.0226(16) 0.0231(16) 0.0197(14) -0.0094(13) -0.0011(12) 0.0019(13)
N1D 0.0225(16) 0.0231(16) 0.0230(15) -0.0103(13) -0.0018(12) -0.0026(13)
N1C 0.0215(16) 0.0272(17) 0.0183(14) -0.0089(13) 0.0013(12) -0.0001(13)
N2A 0.056(2) 0.0297(18) 0.0292(16) -0.0141(15) 0.0108(15) -0.0125(16)
N2C 0.0369(18) 0.0254(16) 0.0249(15) -0.0113(13) -0.0077(13) 0.0033(14)
N2D 0.053(2) 0.0201(16) 0.0182(14) -0.0077(13) -0.0025(14) 0.0019(15)
N2B 0.0397(19) 0.0206(16) 0.0285(15) -0.0114(13) -0.0110(14) 0.0013(14)
C1B 0.027(2) 0.030(2) 0.0187(16) -0.0095(15) -0.0023(14) -0.0036(16)
C1A 0.027(2) 0.030(2) 0.0265(18) -0.0154(16) -0.0079(15) 0.0046(16)
C1D 0.033(2) 0.0232(19) 0.0197(16) -0.0061(15) -0.0050(15) 0.0062(16)
C1C 0.031(2) 0.038(2) 0.0192(17) -0.0080(16) -0.0068(15) -0.0063(18)
C2B 0.035(2) 0.037(2) 0.0191(17) -0.0109(16) -0.0027(16) 0.0052(18)
C2A 0.033(2) 0.039(2) 0.0242(18) -0.0162(17) -0.0053(16) 0.0051(18)
C2D 0.038(2) 0.039(2) 0.0299(19) -0.0197(18) -0.0110(17) 0.0090(19)
C2C 0.027(2) 0.043(2) 0.0234(18) -0.0104(17) -0.0065(16) 0.0038(18)
C3B 0.038(2) 0.025(2) 0.0252(18) -0.0077(16) 0.0045(16) 0.0006(17)
C3A 0.040(2) 0.035(2) 0.0221(18) -0.0094(17) 0.0038(16) -0.0018(18)
C3D 0.046(2) 0.042(2) 0.032(2) -0.0241(19) -0.0092(18) 0.004(2)
C3C 0.034(2) 0.033(2) 0.0291(19) -0.0125(17) -0.0039(17) 0.0108(18)
C4B 0.034(2) 0.026(2) 0.0289(19) -0.0148(16) 0.0035(16) -0.0074(17)
C4A 0.031(2) 0.030(2) 0.0288(19) -0.0131(17) 0.0008(16) -0.0041(17)
C4D 0.033(2) 0.030(2) 0.035(2) -0.0185(17) -0.0035(17) 0.0028(17)
C4C 0.033(2) 0.031(2) 0.0313(19) -0.0154(17) -0.0021(16) 0.0046(17)
C5B 0.031(2) 0.0245(19) 0.0203(17) -0.0102(15) -0.0003(15) -0.0069(16)
C5A 0.031(2) 0.0250(19) 0.0276(18) -0.0141(16) -0.0051(16) -0.0031(16)
C5D 0.027(2) 0.0244(19) 0.0256(17) -0.0116(15) -0.0050(15) 0.0063(16)
C5C 0.0234(19) 0.0235(19) 0.0287(18) -0.0126(16) -0.0046(15) -0.0011(15)
C6B 0.032(2) 0.038(2) 0.035(2) -0.0219(18) -0.0061(17) -0.0003(18)
C6A 0.036(2) 0.043(2) 0.037(2) -0.0247(19) -0.0085(18) 0.0006(19)
C6D 0.038(2) 0.030(2) 0.035(2) -0.0133(18) -0.0043(18) 0.0071(18)
C6C 0.044(3) 0.054(3) 0.038(2) -0.020(2) -0.014(2) -0.009(2)
C7B 0.027(2) 0.036(2) 0.0306(19) -0.0134(17) -0.0020(16) 0.0043(17)
C7A 0.033(2) 0.041(2) 0.034(2) -0.0185(19) -0.0101(17) 0.0088(18)
C7D 0.045(3) 0.028(2) 0.031(2) -0.0023(17) 0.0050(18) -0.0008(19)
C7C 0.044(2) 0.046(2) 0.0201(18) -0.0149(18) -0.0034(17) 0.004(2)
C8B 0.034(2) 0.040(2) 0.0305(19) -0.0200(18) -0.0051(17) -0.0050(18)
C8A 0.044(2) 0.035(2) 0.034(2) -0.0162(18) -0.0145(18) -0.0042(19)
C8D 0.040(2) 0.032(2) 0.0274(19) -0.0087(17) -0.0095(17) 0.0088(18)
C8C 0.028(2) 0.038(2) 0.0293(19) -0.0155(17) -0.0090(16) 0.0012(17)
C9B 0.042(2) 0.035(2) 0.0309(19) -0.0231(18) 0.0055(17) -0.0049(18)
C9A 0.037(2) 0.031(2) 0.0309(19) -0.0196(17) 0.0016(17) 0.0001(18)
C9D 0.026(2) 0.042(2) 0.038(2) -0.0209(19) -0.0017(17) 0.0044(18)
C9C 0.025(2) 0.026(2) 0.034(2) -0.0106(17) 0.0001(16) -0.0023(16)
C10A 0.031(2) 0.032(2) 0.0305(19) -0.0150(18) 0.0002(17) -0.0070(18)
C10C 0.040(2) 0.023(2) 0.0282(19) -0.0104(16) -0.0053(17) -0.0010(17)
C10D 0.034(2) 0.029(2) 0.0292(19) -0.0130(17) -0.0020(17) 0.0011(18)
C10B 0.047(3) 0.031(2) 0.034(2) -0.0169(19) -0.0095(19) -0.0002(19)
C11C 0.030(2) 0.033(2) 0.0282(19) -0.0132(18) -0.0008(17) 0.0014(18)
C11B 0.035(2) 0.035(2) 0.0254(19) -0.0134(17) -0.0035(17) 0.0024(19)
C11D 0.041(2) 0.037(2) 0.031(2) -0.0189(18) -0.0096(18) 0.000(2)
C11A 0.081(4) 0.053(3) 0.041(3) -0.025(2) -0.027(2) 0.008(3)

loop_
_atom_type_symbol
_atom_type_description
_atom_type_scat_dispersion_real
_atom_type_scat_dispersion_imag
_atom_type_scat_source
C C 0.0033 0.0016 'International Tables Vol C Tables 4.2.6.8 and 6.1.1.4'
H H 0.0000 0.0000 'International Tables Vol C Tables 4.2.6.8 and 6.1.1.4'
N N 0.0061 0.0033 'International Tables Vol C Tables 4.2.6.8 and 6.1.1.4'
O O 0.0106 0.0060 'International Tables Vol C Tables 4.2.6.8 and 6.1.1.4'
F F 0.0171 0.0103 'International Tables Vol C Tables 4.2.6.8 and 6.1.1.4'
S S 0.1246 0.1234 'International Tables Vol C Tables 4.2.6.8 and 6.1.1.4'

loop_
_geom_angle_atom_site_label_1
_geom_angle_atom_site_label_2
_geom_angle_atom_site_label_3
_geom_angle
O2A S1A N2A 108.34(17)
O2A S1A C10A 102.60(18)
O3A S1A O2A 118.51(19)
O3A S1A N2A 115.84(17)
O3A S1A C10A 104.89(17)
N2A S1A C10A 104.79(18)
O2C S1C O3C 118.55(15)
O2C S1C N2C 108.91(15)
O2C S1C C10C 103.54(16)
O3C S1C N2C 116.64(15)
O3C S1C C10C 104.68(16)
N2C S1C C10C 102.14(17)
O2D S1D N2D 116.72(15)
O2D S1D C10D 104.67(16)
O3D S1D O2D 118.23(15)
O3D S1D N2D 110.18(16)
O3D S1D C10D 103.67(16)
N2D S1D C10D 100.61(16)
O2B S1B N2B 116.45(14)
O2B S1B C10B 103.89(17)
O3B S1B O2B 118.31(16)
O3B S1B N2B 109.25(16)
O3B S1B C10B 104.06(16)
N2B S1B C10B 102.62(17)
O4A S2A N2A 110.71(18)
O4A S2A C11A 104.6(2)
O5A S2A O4A 118.49(17)
O5A S2A N2A 115.93(16)
O5A S2A C11A 104.1(2)
N2A S2A C11A 100.2(2)
O4C S2C N2C 108.82(16)
O4C S2C C11C 103.61(17)
O5C S2C O4C 118.27(16)
O5C S2C N2C 116.54(15)
O5C S2C C11C 104.68(16)
N2C S2C C11C 102.72(17)
O4D S2D O5D 118.56(17)
O4D S2D N2D 116.66(15)
O4D S2D C11B 104.63(17)
O5D S2D N2D 108.48(16)
O5D S2D C11B 104.24(17)
N2D S2D C11B 102.01(17)
O4B S2B N2B 107.92(15)
O4B S2B C11D 104.09(17)
O5B S2B O4B 118.72(16)
O5B S2B N2B 117.04(15)
O5B S2B C11D 105.00(16)
N2B S2B C11D 101.74(16)
O1B N1B C1B 117.9(3)
O1B N1B C5B 117.9(2)
C5B N1B C1B 124.2(3)
O1A N1A C1A 117.9(3)
O1A N1A C5A 118.3(2)
C5A N1A C1A 123.8(3)
O1D N1D C1D 118.0(3)
O1D N1D C5D 118.0(3)
C5D N1D C1D 123.9(2)
O1C N1C C1C 117.5(3)
O1C N1C C5C 118.8(3)
C5C N1C C1C 123.7(3)
S1A N2A S2A 125.02(19)
S1C N2C S2C 125.04(18)
S2D N2D S1D 126.10(19)
S1B N2B S2B 125.15(18)
N1B C1B C2B 107.9(3)
C6B C1B N1B 107.8(3)
C6B C1B C2B 111.8(3)
C6B C1B C7B 109.7(3)
C7B C1B N1B 106.2(3)
C7B C1B C2B 113.1(3)
C2A C1A N1A 107.7(3)
C2A C1A C7A 113.6(3)
C6A C1A N1A 107.0(3)
C6A C1A C2A 111.6(3)
C6A C1A C7A 109.7(3)
C7A C1A N1A 106.8(3)
N1D C1D C7D 105.9(3)
C2D C1D N1D 107.8(3)
C2D C1D C7D 113.2(3)
C6D C1D N1D 107.8(3)
C6D C1D C2D 111.8(3)
C6D C1D C7D 109.9(3)
N1C C1C C7C 106.5(3)
C2C C1C N1C 106.0(3)
C2C C1C C7C 113.7(3)
C6C C1C N1C 107.3(3)
C6C C1C C2C 112.7(3)
C6C C1C C7C 110.3(3)
C3B C2B C1B 114.0(3)
C3A C2A C1A 114.4(3)
C3D C2D C1D 114.5(3)
C3C C2C C1C 115.4(3)
C4B C3B C2B 110.6(3)
C4A C3A C2A 109.5(3)
C2D C3D C4D 109.6(3)
C2C C3C C4C 109.7(3)
C3B C4B C5B 113.7(3)
C3A C4A C5A 114.1(3)
C5D C4D C3D 114.4(3)
C3C C4C C5C 113.8(3)
N1B C5B C4B 106.2(2)
C8B C5B N1B 107.1(3)
C8B C5B C4B 112.0(3)
C8B C5B C9B 110.2(3)
C9B C5B N1B 108.9(3)
C9B C5B C4B 112.1(3)
N1A C5A C9A 108.2(3)
C4A C5A N1A 106.0(3)
C4A C5A C9A 112.3(3)
C8A C5A N1A 107.4(3)
C8A C5A C4A 111.8(3)
C8A C5A C9A 110.8(3)
N1D C5D C9D 105.8(3)
C4D C5D N1D 108.1(3)
C4D C5D C8D 111.4(3)
C4D C5D C9D 113.3(3)
C8D C5D N1D 107.4(3)
C8D C5D C9D 110.4(3)
N1C C5C C4C 108.0(3)
N1C C5C C8C 107.5(3)
N1C C5C C9C 107.1(3)
C4C C5C C9C 111.9(3)
C8C C5C C4C 111.4(3)
C8C C5C C9C 110.6(3)
F1A C10A S1A 109.4(2)
F2A C10A S1A 111.8(3)
F2A C10A F1A 107.6(3)
F3A C10A S1A 112.2(3)
F3A C10A F1A 107.9(3)
F3A C10A F2A 107.8(3)
F1C C10C S1C 112.0(3)
F1C C10C F2C 107.0(3)
F2C C10C S1C 111.6(2)
F3C C10C S1C 110.9(3)
F3C C10C F1C 107.6(3)
F3C C10C F2C 107.6(3)
F1D C10D S1D 111.8(2)
F1D C10D F2D 108.6(3)
F1D C10D F3D 108.6(3)
F2D C10D S1D 107.9(2)
F3D C10D S1D 111.4(2)
F3D C10D F2D 108.5(3)
F1B C10B S1B 110.0(3)
F1B C10B F3B 107.3(3)
F2B C10B S1B 111.7(2)
F2B C10B F1B 108.0(3)
F2B C10B F3B 107.5(3)
F3B C10B S1B 112.1(3)
F4C C11C S2C 109.2(2)
F4C C11C F5C 108.5(3)
F4C C11C F6C 108.7(3)
F5C C11C S2C 111.6(2)
F6C C11C S2C 111.1(3)
F6C C11C F5C 107.8(3)
F4D C11B S2D 111.1(3)
F4D C11B F5D 107.8(3)
F5D C11B S2D 110.1(2)
F6D C11B S2D 111.7(3)
F6D C11B F4D 108.1(3)
F6D C11B F5D 107.9(3)
F4B C11D S2B 110.4(3)
F4B C11D F5B 107.8(3)
F5B C11D S2B 111.3(2)
F6B C11D S2B 111.0(3)
F6B C11D F4B 108.2(3)
F6B C11D F5B 108.0(3)
F4A C11A S2A 109.3(3)
F4A C11A F6A 107.5(3)
F5A C11A S2A 111.9(3)
F5A C11A F4A 108.0(4)
F5A C11A F6A 108.5(4)
F6A C11A S2A 111.4(4)

loop_
_geom_bond_atom_site_label_1
_geom_bond_atom_site_label_2
_geom_bond_distance
S1A O2A 1.429(3)
S1A O3A 1.426(3)
S1A N2A 1.568(3)
S1A C10A 1.813(4)
S1C O2C 1.425(2)
S1C O3C 1.431(2)
S1C N2C 1.570(3)
S1C C10C 1.822(4)
S1D O2D 1.423(2)
S1D O3D 1.421(3)
S1D N2D 1.578(3)
S1D C10D 1.825(4)
S1B O2B 1.426(2)
S1B O3B 1.426(3)
S1B N2B 1.575(3)
S1B C10B 1.817(4)
S2A O4A 1.426(3)
S2A O5A 1.424(2)
S2A N2A 1.578(3)
S2A C11A 1.819(5)
S2C O4C 1.434(3)
S2C O5C 1.424(2)
S2C N2C 1.580(3)
S2C C11C 1.832(4)
S2D O4D 1.423(3)
S2D O5D 1.428(3)
S2D N2D 1.566(3)
S2D C11B 1.821(4)
S2B O4B 1.428(3)
S2B O5B 1.425(3)
S2B N2B 1.577(3)
S2B C11D 1.828(4)
F1A C10A 1.331(4)
F1C C10C 1.329(4)
F1B C10B 1.328(4)
F1D C10D 1.317(4)
F2A C10A 1.328(4)
F2C C10C 1.334(4)
F2B C10B 1.323(4)
F2D C10D 1.328(4)
F3A C10A 1.322(4)
F3C C10C 1.326(4)
F3B C10B 1.330(4)
F3D C10D 1.325(4)
F4A C11A 1.331(5)
F4C C11C 1.313(4)
F4D C11B 1.323(4)
F4B C11D 1.329(4)
F5A C11A 1.316(5)
F5C C11C 1.327(4)
F5D C11B 1.340(4)
F5B C11D 1.332(4)
F6A C11A 1.340(5)
F6C C11C 1.324(4)
F6D C11B 1.312(4)
F6B C11D 1.328(4)
O1B N1B 1.194(3)
O1A N1A 1.190(3)
O1D N1D 1.193(3)
O1C N1C 1.198(3)
N1B C1B 1.534(4)
N1B C5B 1.530(4)
N1A C1A 1.539(4)
N1A C5A 1.533(4)
N1D C1D 1.533(4)
N1D C5D 1.530(4)
N1C C1C 1.539(4)
N1C C5C 1.519(4)
C1B C2B 1.538(5)
C1B C6B 1.515(5)
C1B C7B 1.531(5)
C1A C2A 1.530(5)
C1A C6A 1.510(5)
C1A C7A 1.532(5)
C1D C2D 1.522(5)
C1D C6D 1.521(5)
C1D C7D 1.544(5)
C1C C2C 1.536(5)
C1C C6C 1.510(5)
C1C C7C 1.544(5)
C2B C3B 1.519(5)
C2A C3A 1.520(5)
C2D C3D 1.504(5)
C2C C3C 1.511(5)
C3B C4B 1.505(5)
C3A C4A 1.520(5)
C3D C4D 1.526(5)
C3C C4C 1.517(5)
C4B C5B 1.534(5)
C4A C5A 1.533(5)
C4D C5D 1.525(5)
C4C C5C 1.520(5)
C5B C8B 1.519(5)
C5B C9B 1.529(5)
C5A C8A 1.509(5)
C5A C9A 1.534(5)
C5D C8D 1.527(5)
C5D C9D 1.532(5)
C5C C8C 1.520(4)
C5C C9C 1.538(5)
